data_1517551
loop_
_publ_author_name
'Ma, Dengke'
'Qiu, Youai'
'Dai, Jianxin'
'Fu, Chunling'
'Ma, Shengming'

_publ_section_title
;
 N-heterocyclic carbene-promoted annulation reaction of allenals with
 chalcones: synthesis of polysubstituted pyranyl aldehydes.
;
_journal_issue 18
_journal_name_full 'Organic letters'
_journal_page_first 4742
_journal_page_last 4745
_journal_paper_doi 10.1021/ol5021509
_journal_volume 16
_journal_year 2014
_chemical_formula_moiety 'C27 H23 N O4'
_chemical_formula_sum 'C27 H23 N O4'
_chemical_formula_weight 425.46
_chemical_name_systematic
;
 ? 
;
_space_group_crystal_system monoclinic
_space_group_IT_number 14
_space_group_name_Hall '-P 2yn'
_space_group_name_H-M_alt 'P 1 21/n 1'
_symmetry_space_group_name_Hall '-P 2yn'
_symmetry_space_group_name_H-M 'P 1 21/n 1'
_atom_sites_solution_hydrogens geom
_atom_sites_solution_primary direct
_atom_sites_solution_secondary difmap
_audit_creation_date 2014-04-22
_audit_creation_method
;
Olex2 1.2
(compiled 2014.03.20 svn.r2914 for OlexSys, GUI svn.r4816)
;
_cell_angle_alpha 90.00
_cell_angle_beta 107.759(10)
_cell_angle_gamma 90.00
_cell_formula_units_Z 12
_cell_length_a 28.281(2)
_cell_length_b 6.5273(6)
_cell_length_c 38.133(4)
_cell_measurement_reflns_used 2302
_cell_measurement_temperature 293(2)
_cell_measurement_theta_max 67.3149
_cell_measurement_theta_min 3.6483
_cell_volume 6703.9(11)
_computing_cell_refinement
;
CrysAlisPro, Agilent Technologies,
Version 1.171.35.11 (release 16-05-2011 CrysAlis171 .NET)
(compiled May 16 2011,17:55:39)
;
_computing_data_collection
;
CrysAlisPro, Agilent Technologies,
Version 1.171.35.11 (release 16-05-2011 CrysAlis171 .NET)
(compiled May 16 2011,17:55:39)
;
_computing_data_reduction
;
CrysAlisPro, Agilent Technologies,
Version 1.171.35.11 (release 16-05-2011 CrysAlis171 .NET)
(compiled May 16 2011,17:55:39)
;
_computing_molecular_graphics 'Olex2 (Dolomanov et al., 2009)'
_computing_publication_material 'Olex2 (Dolomanov et al., 2009)'
_computing_structure_refinement 'ShelXL (Sheldrick, 2008)'
_computing_structure_solution 'ShelXS (Sheldrick, 2008)'
_diffrn_ambient_temperature 293.15
_diffrn_detector_area_resol_mean 10.3592
_diffrn_measured_fraction_theta_full 0.976
_diffrn_measured_fraction_theta_max 0.976
_diffrn_measurement_device_type 'Xcalibur, Atlas, Gemini ultra'
_diffrn_measurement_method '\w scans'
_diffrn_orient_matrix_UB_11 0.0379213000
_diffrn_orient_matrix_UB_12 0.0192289000
_diffrn_orient_matrix_UB_13 -0.0214917000
_diffrn_orient_matrix_UB_21 -0.0015076000
_diffrn_orient_matrix_UB_22 -0.2337781000
_diffrn_orient_matrix_UB_23 -0.0057222000
_diffrn_orient_matrix_UB_31 -0.0428148000
_diffrn_orient_matrix_UB_32 0.0254986000
_diffrn_orient_matrix_UB_33 -0.0361251000
_diffrn_radiation_monochromator mirror
_diffrn_radiation_type CuK\a
_diffrn_radiation_wavelength 1.54184
_diffrn_reflns_av_R_equivalents 0.0995
_diffrn_reflns_av_unetI/netI 0.1309
_diffrn_reflns_limit_h_max 33
_diffrn_reflns_limit_h_min -33
_diffrn_reflns_limit_k_max 6
_diffrn_reflns_limit_k_min -7
_diffrn_reflns_limit_l_max 32
_diffrn_reflns_limit_l_min -45
_diffrn_reflns_number 24600
_diffrn_reflns_theta_full 67.43
_diffrn_reflns_theta_max 67.43
_diffrn_reflns_theta_min 4.44
_diffrn_source 'Enhance Ultra (Cu) X-ray Source'
_exptl_absorpt_coefficient_mu 0.686
_exptl_absorpt_correction_T_max 1.00000
_exptl_absorpt_correction_T_min 0.65602
_exptl_absorpt_correction_type multi-scan
_exptl_absorpt_process_details
;
CrysAlisPro, Agilent Technologies,
Version 1.171.35.11 (release 16-05-2011 CrysAlis171 .NET)
(compiled May 16 2011,17:55:39)
Empirical absorption correction using spherical harmonics,
 implemented in SCALE3 ABSPACK scaling algorithm.
;
_exptl_crystal_colour yellow
_exptl_crystal_density_diffrn 1.265
_exptl_crystal_density_method 'not measured'
_exptl_crystal_description platelet
_exptl_crystal_F_000 2688
_exptl_crystal_size_max 0.38
_exptl_crystal_size_mid 0.23
_exptl_crystal_size_min 0.11
_refine_diff_density_max 0.188
_refine_diff_density_min -0.253
_refine_diff_density_rms 0.045
_refine_ls_extinction_coef 0.00018(2)
_refine_ls_extinction_expression Fc^*^=kFc[1+0.001xFc^2^\l^3^/sin(2\q)]^-1/4^
_refine_ls_extinction_method SHELXL
_refine_ls_goodness_of_fit_ref 1.033
_refine_ls_hydrogen_treatment constr
_refine_ls_matrix_type full
_refine_ls_number_parameters 874
_refine_ls_number_reflns 11779
_refine_ls_number_restraints 0
_refine_ls_restrained_S_all 1.033
_refine_ls_R_factor_all 0.1724
_refine_ls_R_factor_gt 0.0723
_refine_ls_shift/su_max 0.001
_refine_ls_shift/su_mean 0.000
_refine_ls_structure_factor_coef Fsqd
_refine_ls_weighting_details 'calc w=1/[\s^2^(Fo^2^)+(0.0307P)^2^+0.0000P] where P=(Fo^2^+2Fc^2^)/3'
_refine_ls_weighting_scheme calc
_refine_ls_wR_factor_gt 0.1629
_refine_ls_wR_factor_ref 0.2235
_reflns_number_gt 4667
_reflns_number_total 11779
_reflns_threshold_expression >2sigma(I)
_cod_data_source_file ol5021509_si_002.cif
_cod_data_source_block 140417_mdk_4_073_1
_cod_depositor_comments 'Adding full bibliography for 1517550--1517552.cif.'
_cod_original_cell_volume 6703.9(10)
_cod_database_code 1517551
_chemical_oxdiff_formula 'c10 h10 n2 o8'
_reflns_odcompleteness_completeness 99.44
_reflns_odcompleteness_iscentric 1
_reflns_odcompleteness_theta 64.99
_olex2_refinement_description
;
1. Fixed Uiso
 At 1.2 times of:
  All C(H) groups, All C(H,H) groups, All C(H,H,H,H) groups
 At 1.5 times of:
  All C(H,H,H) groups
2. Uiso/Uaniso restraints and constraints
Uanis(C48) = Uanis(C48A)
3. Others
 Sof(H47C)=Sof(H47D)=Sof(C48A)=Sof(H48D)=Sof(H48E)=Sof(H48F)=1-FVAR(1)
 Sof(H47A)=Sof(H47B)=Sof(C48)=Sof(H48A)=Sof(H48B)=Sof(H48C)=FVAR(1)
4.a Ternary CH refined with riding coordinates:
 C9(H9), C19(H19), C36(H36), C46(H46), C63(H63), C73(H73)
4.b Secondary CH2 refined with riding coordinates:
 C20(H20A,H20B), C47(H47A,H47B), C47(H47C,H47D), C74(H74A,H74B)
4.c Aromatic/amide H refined with riding coordinates:
 C2(H2), C3(H3), C5(H5), C6(H6), C8(H8), C13(H13), C14(H14), C15(H15),
 C16(H16), C17(H17), C18(H18), C23(H23), C24(H24), C25(H25), C26(H26), C27(H27),
  C29(H29), C30(H30), C32(H32), C33(H33), C35(H35), C39(H39), C40(H40),
 C41(H41), C42(H42), C43(H43), C44(H44), C50(H50), C51(H51), C52(H52), C53(H53),
  C54(H54), C56(H56), C57(H57), C59(H59), C60(H60), C62(H62), C67(H67),
 C68(H68), C69(H69), C70(H70), C71(H71), C72(H72), C77(H77), C78(H78), C79(H79),
  C80(H80), C81(H81)
4.d Idealised Me refined as rotating group:
 C21(H21A,H21B,H21C), C48(H48A,H48B,H48C), C75(H75A,H75B,H75C), C48A(H48D,H48E,
 H48F)
;

loop_
_space_group_symop_id
_space_group_symop_operation_xyz
1 'x, y, z'
2 '-x+1/2, y+1/2, -z+1/2'
3 '-x, -y, -z'
4 'x-1/2, -y-1/2, z-1/2'

loop_
_atom_site_label
_atom_site_type_symbol
_atom_site_fract_x
_atom_site_fract_y
_atom_site_fract_z
_atom_site_U_iso_or_equiv
_atom_site_adp_type
_atom_site_occupancy
_atom_site_calc_flag
_atom_site_disorder_assembly
_atom_site_disorder_group
_atom_site_refinement_flags_posn
O1 O 0.84352(16) -0.0157(7) 1.07706(16) 0.1032(15) Uani 1 d . . .
O2 O 0.79154(18) 0.0157(7) 1.02262(13) 0.1013(14) Uani 1 d . . .
O3 O 0.74997(11) 0.8316(5) 1.13475(8) 0.0577(8) Uani 1 d . . .
O4 O 0.66710(15) 1.4641(6) 1.13029(12) 0.0865(12) Uani 1 d . . .
O5 O 0.63107(19) 0.2649(9) 1.20419(18) 0.128(2) Uani 1 d . . .
O6 O 0.5845(2) 0.1915(8) 1.23730(15) 0.1124(17) Uani 1 d . . .
O7 O 0.44852(12) 1.0569(6) 1.18385(10) 0.0652(9) Uani 1 d . . .
O8 O 0.39711(14) 1.6909(7) 1.12474(11) 0.0811(11) Uani 1 d . . .
O9 O 0.7333(2) 0.4441(11) 0.8248(2) 0.146(2) Uani 1 d . . .
O10 O 0.7587(4) 0.4916(12) 0.77935(19) 0.211(4) Uani 1 d . . .
O11 O 0.86502(11) 1.2565(5) 0.91434(9) 0.0593(8) Uani 1 d . . .
O12 O 0.94626(13) 1.8961(6) 0.93032(12) 0.0839(12) Uani 1 d . . .
N1 N 0.81109(18) 0.0778(8) 1.05425(16) 0.0753(13) Uani 1 d . . .
N2 N 0.5968(2) 0.3037(9) 1.21631(16) 0.0881(16) Uani 1 d . . .
N3 N 0.7565(3) 0.5402(11) 0.8090(2) 0.108(2) Uani 1 d . . .
C1 C 0.75676(15) 0.6302(8) 1.08517(12) 0.0500(11) Uani 1 d . . .
C2 C 0.78771(16) 0.5002(8) 1.11140(14) 0.0574(12) Uani 1 d . . .
H2 H 0.7959 0.5350 1.1362 0.069 Uiso 1 calc . . R
C3 C 0.80662(17) 0.3207(8) 1.10147(14) 0.0585(12) Uani 1 d . . .
H3 H 0.8276 0.2362 1.1191 0.070 Uiso 1 calc . . R
C4 C 0.79337(17) 0.2718(8) 1.06471(15) 0.0589(13) Uani 1 d . . .
C5 C 0.76289(19) 0.3949(9) 1.03794(16) 0.0699(15) Uani 1 d . . .
H5 H 0.7543 0.3572 1.0133 0.084 Uiso 1 calc . . R
C6 C 0.74528(18) 0.5756(9) 1.04832(14) 0.0635(13) Uani 1 d . . .
H6 H 0.7255 0.6617 1.0303 0.076 Uiso 1 calc . . R
C7 C 0.73564(16) 0.8156(8) 1.09644(13) 0.0515(11) Uani 1 d . . .
C8 C 0.70584(15) 0.9509(8) 1.07523(13) 0.0522(11) Uani 1 d . . .
H8 H 0.7001 0.9422 1.0499 0.063 Uiso 1 calc . . R
C9 C 0.68058(15) 1.1190(8) 1.08972(12) 0.0534(12) Uani 1 d . . .
H9 H 0.6849 1.2475 1.0778 0.064 Uiso 1 calc . . R
C10 C 0.70525(16) 1.1422(7) 1.13092(13) 0.0524(11) Uani 1 d . . .
C11 C 0.73783(16) 1.0044(8) 1.15006(13) 0.0526(11) Uani 1 d . . .
C12 C 0.62510(17) 1.0712(9) 1.07888(13) 0.0590(13) Uani 1 d . . .
C13 C 0.59088(19) 1.2129(11) 1.06068(16) 0.0817(18) Uani 1 d . . .
H13 H 0.6013 1.3432 1.0565 0.098 Uiso 1 calc . . R
C14 C 0.5402(2) 1.1646(16) 1.0482(2) 0.111(3) Uani 1 d . . .
H14 H 0.5173 1.2613 1.0354 0.133 Uiso 1 calc . . R
C15 C 0.5247(2) 0.9763(15) 1.0550(2) 0.105(3) Uani 1 d . . .
H15 H 0.4911 0.9441 1.0466 0.126 Uiso 1 calc . . R
C16 C 0.5581(2) 0.8335(13) 1.07408(18) 0.090(2) Uani 1 d . . .
H16 H 0.5472 0.7053 1.0790 0.109 Uiso 1 calc . . R
C17 C 0.60860(18) 0.8810(10) 1.08616(16) 0.0727(16) Uani 1 d . . .
H17 H 0.6313 0.7841 1.0992 0.087 Uiso 1 calc . . R
C18 C 0.69352(19) 1.3283(9) 1.14736(16) 0.0694(15) Uani 1 d . . .
H18 H 0.7072 1.3445 1.1727 0.083 Uiso 1 calc . . R
C19 C 0.76908(17) 1.0140(9) 1.19063(13) 0.0619(13) Uani 1 d . . .
H19 H 0.7562 1.1268 1.2021 0.074 Uiso 1 calc . . R
C20 C 0.76388(19) 0.8146(9) 1.21112(14) 0.0685(14) Uani 1 d . . .
H20A H 0.7746 0.6993 1.1994 0.082 Uiso 1 calc . . R
H20B H 0.7854 0.8223 1.2363 0.082 Uiso 1 calc . . R
C21 C 0.7113(2) 0.7789(11) 1.21122(18) 0.0914(19) Uani 1 d . . .
H21A H 0.6899 0.7674 1.1863 0.137 Uiso 1 calc . . GR
H21B H 0.7007 0.8919 1.2231 0.137 Uiso 1 calc . . GR
H21C H 0.7097 0.6547 1.2243 0.137 Uiso 1 calc . . GR
C22 C 0.82249(19) 1.0679(9) 1.19245(13) 0.0638(14) Uani 1 d . . .
C23 C 0.8406(2) 1.2621(9) 1.20318(15) 0.0707(15) Uani 1 d . . .
H23 H 0.8207 1.3568 1.2103 0.085 Uiso 1 calc . . R
C24 C 0.8880(2) 1.3178(11) 1.20354(18) 0.0889(19) Uani 1 d . . .
H24 H 0.9000 1.4479 1.2114 0.107 Uiso 1 calc . . R
C25 C 0.9172(2) 1.1802(12) 1.19228(18) 0.091(2) Uani 1 d . . .
H25 H 0.9487 1.2185 1.1918 0.109 Uiso 1 calc . . R
C26 C 0.8999(2) 0.9866(12) 1.18182(19) 0.091(2) Uani 1 d . . .
H26 H 0.9200 0.8927 1.1747 0.109 Uiso 1 calc . . R
C27 C 0.85331(19) 0.9306(10) 1.18176(17) 0.0780(17) Uani 1 d . . .
H27 H 0.8420 0.7988 1.1745 0.094 Uiso 1 calc . . R
C28 C 0.51511(16) 0.8486(8) 1.18120(13) 0.0547(12) Uani 1 d . . .
C29 C 0.50355(19) 0.7172(9) 1.20584(14) 0.0658(14) Uani 1 d . . .
H29 H 0.4772 0.7492 1.2146 0.079 Uiso 1 calc . . R
C30 C 0.5302(2) 0.5393(10) 1.21779(15) 0.0738(16) Uani 1 d . . .
H30 H 0.5223 0.4530 1.2346 0.089 Uiso 1 calc . . R
C31 C 0.56877(19) 0.4936(9) 1.20405(15) 0.0667(15) Uani 1 d . . .
C32 C 0.58170(19) 0.6195(10) 1.17960(17) 0.0757(16) Uani 1 d . . .
H32 H 0.6080 0.5862 1.1708 0.091 Uiso 1 calc . . R
C33 C 0.55475(18) 0.7961(9) 1.16847(16) 0.0712(15) Uani 1 d . . .
H33 H 0.5632 0.8829 1.1520 0.085 Uiso 1 calc . . R
C34 C 0.48619(16) 1.0356(8) 1.16768(13) 0.0555(12) Uani 1 d . . .
C35 C 0.49137(16) 1.1684(8) 1.14308(13) 0.0566(12) Uani 1 d . . .
H35 H 0.5181 1.1504 1.1340 0.068 Uiso 1 calc . . R
C36 C 0.45765(16) 1.3451(9) 1.12866(12) 0.0575(12) Uani 1 d . . .
H36 H 0.4776 1.4705 1.1324 0.069 Uiso 1 calc . . R
C37 C 0.42046(16) 1.3636(8) 1.15040(13) 0.0566(12) Uani 1 d . . .
C38 C 0.43204(16) 1.3168(9) 1.08708(14) 0.0616(14) Uani 1 d . . .
C39 C 0.4345(2) 1.4741(12) 1.06381(16) 0.0849(19) Uani 1 d . . .
H39 H 0.4499 1.5966 1.0734 0.102 Uiso 1 calc . . R
C40 C 0.4141(2) 1.4511(16) 1.0259(2) 0.114(3) Uani 1 d . . .
H40 H 0.4161 1.5568 1.0100 0.137 Uiso 1 calc . . R
C41 C 0.3910(3) 1.2701(17) 1.0122(2) 0.114(3) Uani 1 d . . .
H41 H 0.3777 1.2528 0.9869 0.137 Uiso 1 calc . . R
C42 C 0.3873(2) 1.1148(14) 1.0353(2) 0.104(3) Uani 1 d . . .
H42 H 0.3713 0.9935 1.0258 0.125 Uiso 1 calc . . R
C43 C 0.40795(18) 1.1398(10) 1.07344(16) 0.0743(16) Uani 1 d . . .
H43 H 0.4052 1.0358 1.0894 0.089 Uiso 1 calc . . R
C44 C 0.39138(19) 1.5513(10) 1.14393(15) 0.0698(15) Uani 1 d . . .
H44 H 0.3668 1.5649 1.1553 0.084 Uiso 1 calc . . R
C45 C 0.41804(17) 1.2256(9) 1.17555(14) 0.0600(13) Uani 1 d . . .
C46 C 0.38415(19) 1.2279(9) 1.19980(15) 0.0673(14) Uani 1 d A . .
H46 H 0.3597 1.3370 1.1905 0.081 Uiso 1 calc . . R
C47 C 0.3551(2) 1.0270(11) 1.19637(19) 0.0879(19) Uani 1 d . . .
H47A H 0.3342 1.0307 1.2123 0.106 Uiso 0.672(8) calc A 1 R
H47B H 0.3780 0.9131 1.2039 0.106 Uiso 0.672(8) calc A 1 R
H47C H 0.3781 0.9135 1.1990 0.106 Uiso 0.328(8) calc A 2 R
H47D H 0.3315 1.0193 1.1719 0.106 Uiso 0.328(8) calc A 2 R
C48 C 0.3218(3) 0.9967(17) 1.1547(3) 0.099(3) Uani 0.672(8) d A 1 .
H48A H 0.3072 1.1253 1.1449 0.149 Uiso 0.672(8) calc A 1 GR
H48B H 0.2960 0.8991 1.1537 0.149 Uiso 0.672(8) calc A 1 GR
H48C H 0.3421 0.9473 1.1404 0.149 Uiso 0.672(8) calc A 1 GR
C49 C 0.4137(2) 1.2855(10) 1.23914(16) 0.0691(15) Uani 1 d . . .
C50 C 0.4084(2) 1.4748(10) 1.25258(18) 0.0860(18) Uani 1 d A . .
H50 H 0.3865 1.5677 1.2375 0.103 Uiso 1 calc . . R
C51 C 0.4348(3) 1.5325(14) 1.2882(2) 0.110(2) Uani 1 d . . .
H51 H 0.4306 1.6625 1.2968 0.132 Uiso 1 calc A . R
C52 C 0.4670(3) 1.3968(16) 1.3105(2) 0.110(3) Uani 1 d A . .
H52 H 0.4848 1.4339 1.3345 0.132 Uiso 1 calc . . R
C53 C 0.4729(3) 1.2083(15) 1.29780(19) 0.103(2) Uani 1 d . . .
H53 H 0.4950 1.1169 1.3131 0.123 Uiso 1 calc A . R
C54 C 0.4466(2) 1.1492(12) 1.26246(17) 0.0868(18) Uani 1 d A . .
H54 H 0.4509 1.0185 1.2542 0.104 Uiso 1 calc . . R
C55 C 0.83849(16) 1.0583(8) 0.86040(13) 0.0573(12) Uani 1 d . . .
C56 C 0.8305(2) 1.0212(10) 0.82306(16) 0.0830(17) Uani 1 d . . .
H56 H 0.8427 1.1125 0.8092 0.100 Uiso 1 calc . . R
C57 C 0.8046(3) 0.8496(12) 0.80663(18) 0.100(2) Uani 1 d . . .
H57 H 0.7997 0.8241 0.7818 0.119 Uiso 1 calc . . R
C58 C 0.7861(2) 0.7168(10) 0.82708(18) 0.0772(17) Uani 1 d . . .
C59 C 0.79305(18) 0.7498(10) 0.86362(17) 0.0739(16) Uani 1 d . . .
H59 H 0.7801 0.6599 0.8773 0.089 Uiso 1 calc . . R
C60 C 0.81953(18) 0.9184(9) 0.87969(15) 0.0661(14) Uani 1 d . . .
H60 H 0.8250 0.9398 0.9047 0.079 Uiso 1 calc . . R
C61 C 0.86754(16) 1.2379(8) 0.87858(13) 0.0541(12) Uani 1 d . . .
C62 C 0.89307(17) 1.3690(9) 0.86511(14) 0.0615(13) Uani 1 d . . .
H62 H 0.8921 1.3550 0.8406 0.074 Uiso 1 calc . . R
C63 C 0.92356(15) 1.5390(8) 0.88721(14) 0.0582(13) Uani 1 d . . .
H63 H 0.9150 1.6657 0.8729 0.070 Uiso 1 calc . . R
C64 C 0.91090(16) 1.5676(8) 0.92249(14) 0.0553(12) Uani 1 d . . .
C65 C 0.88378(16) 1.4291(8) 0.93414(13) 0.0539(12) Uani 1 d . . .
C66 C 0.97962(16) 1.4999(8) 0.89480(14) 0.0599(13) Uani 1 d . . .
C67 C 1.01034(18) 1.6470(10) 0.88756(16) 0.0744(16) Uani 1 d . . .
H67 H 0.9972 1.7722 0.8776 0.089 Uiso 1 calc . . R
C68 C 1.0609(2) 1.6094(11) 0.89513(19) 0.0884(19) Uani 1 d . . .
H68 H 1.0814 1.7098 0.8904 0.106 Uiso 1 calc . . R
C69 C 1.0803(2) 1.4260(11) 0.9095(2) 0.092(2) Uani 1 d . . .
H69 H 1.1141 1.4019 0.9143 0.110 Uiso 1 calc . . R
C70 C 1.0510(2) 1.2774(10) 0.9169(2) 0.090(2) Uani 1 d . . .
H70 H 1.0646 1.1526 0.9267 0.109 Uiso 1 calc . . R
C71 C 1.00005(19) 1.3138(10) 0.90967(18) 0.0779(17) Uani 1 d . . .
H71 H 0.9799 1.2131 0.9148 0.094 Uiso 1 calc . . R
C72 C 0.92754(18) 1.7553(9) 0.94255(17) 0.0694(15) Uani 1 d . . .
H72 H 0.9238 1.7696 0.9658 0.083 Uiso 1 calc . . R
C73 C 0.86777(16) 1.4355(9) 0.96866(14) 0.0600(13) Uani 1 d . . .
H73 H 0.8841 1.5539 0.9832 0.072 Uiso 1 calc . . R
C74 C 0.88561(17) 1.2431(9) 0.99240(14) 0.0699(15) Uani 1 d . . .
H74A H 0.8734 1.2482 1.0136 0.084 Uiso 1 calc . . R
H74B H 0.8715 1.1228 0.9781 0.084 Uiso 1 calc . . R
C75 C 0.94160(19) 1.2225(11) 1.00570(17) 0.092(2) Uani 1 d . . .
H75A H 0.9507 1.1045 1.0214 0.138 Uiso 1 calc . . GR
H75B H 0.9559 1.3429 1.0193 0.138 Uiso 1 calc . . GR
H75C H 0.9537 1.2069 0.9849 0.138 Uiso 1 calc . . GR
C76 C 0.81200(16) 1.4728(9) 0.95778(13) 0.0594(13) Uani 1 d . . .
C77 C 0.77758(17) 1.3214(9) 0.94225(15) 0.0685(15) Uani 1 d . . .
H77 H 0.7885 1.1912 0.9385 0.082 Uiso 1 calc . . R
C78 C 0.72688(19) 1.3623(11) 0.93225(17) 0.0804(18) Uani 1 d . . .
H78 H 0.7040 1.2602 0.9218 0.096 Uiso 1 calc . . R
C79 C 0.7108(2) 1.5565(12) 0.93802(16) 0.0845(19) Uani 1 d . . .
H79 H 0.6770 1.5849 0.9313 0.101 Uiso 1 calc . . R
C80 C 0.7444(2) 1.7059(10) 0.95350(16) 0.0796(17) Uani 1 d . . .
H80 H 0.7335 1.8361 0.9573 0.096 Uiso 1 calc . . R
C81 C 0.79466(18) 1.6635(9) 0.96359(15) 0.0683(14) Uani 1 d . . .
H81 H 0.8173 1.7656 0.9745 0.082 Uiso 1 calc . . R
C48A C 0.3269(6) 1.002(3) 1.2249(6) 0.099(3) Uani 0.328(8) d A 2 .
H48D H 0.3502 1.0022 1.2492 0.149 Uiso 0.328(8) calc A 2 GR
H48E H 0.3090 0.8753 1.2207 0.149 Uiso 0.328(8) calc A 2 GR
H48F H 0.3041 1.1140 1.2226 0.149 Uiso 0.328(8) calc A 2 GR

loop_
_atom_site_aniso_label
_atom_site_aniso_U_11
_atom_site_aniso_U_22
_atom_site_aniso_U_33
_atom_site_aniso_U_23
_atom_site_aniso_U_13
_atom_site_aniso_U_12
O1 0.087(3) 0.081(3) 0.141(4) -0.019(3) 0.034(3) 0.022(3)
O2 0.139(4) 0.084(3) 0.095(3) -0.029(3) 0.057(3) 0.004(3)
O3 0.077(2) 0.052(2) 0.0454(18) -0.0034(16) 0.0194(15) 0.0179(17)
O4 0.100(3) 0.069(3) 0.088(3) 0.005(2) 0.023(2) 0.034(2)
O5 0.099(3) 0.109(4) 0.173(5) 0.028(4) 0.039(4) 0.042(3)
O6 0.145(4) 0.079(3) 0.099(4) 0.020(3) 0.016(3) 0.013(3)
O7 0.0655(19) 0.063(2) 0.074(2) 0.0043(19) 0.0320(17) 0.0098(18)
O8 0.088(2) 0.070(3) 0.082(3) 0.013(2) 0.021(2) 0.012(2)
O9 0.152(5) 0.131(6) 0.154(6) -0.048(5) 0.043(4) -0.063(4)
O10 0.358(11) 0.155(7) 0.100(5) -0.047(5) 0.037(6) -0.108(7)
O11 0.0671(19) 0.059(2) 0.059(2) -0.0107(17) 0.0293(16) -0.0088(17)
O12 0.075(2) 0.061(3) 0.115(3) -0.001(2) 0.029(2) -0.011(2)
N1 0.079(3) 0.061(3) 0.102(4) -0.020(3) 0.052(3) -0.002(3)
N2 0.085(4) 0.073(4) 0.087(4) -0.004(3) -0.002(3) 0.005(3)
N3 0.124(5) 0.092(5) 0.092(5) -0.017(4) 0.010(4) -0.012(4)
C1 0.048(2) 0.055(3) 0.049(3) -0.001(2) 0.019(2) 0.000(2)
C2 0.058(3) 0.055(3) 0.057(3) -0.004(2) 0.014(2) 0.004(2)
C3 0.059(3) 0.054(3) 0.065(3) -0.007(3) 0.022(2) 0.006(2)
C4 0.061(3) 0.051(3) 0.075(3) -0.013(3) 0.036(3) 0.000(2)
C5 0.081(3) 0.070(4) 0.064(3) -0.012(3) 0.031(3) 0.006(3)
C6 0.076(3) 0.066(4) 0.053(3) -0.001(3) 0.025(2) 0.009(3)
C7 0.053(2) 0.056(3) 0.049(3) -0.006(2) 0.022(2) 0.000(2)
C8 0.052(2) 0.058(3) 0.046(2) 0.001(2) 0.014(2) 0.002(2)
C9 0.054(3) 0.057(3) 0.051(3) 0.002(2) 0.020(2) 0.008(2)
C10 0.058(3) 0.045(3) 0.055(3) 0.003(2) 0.019(2) 0.007(2)
C11 0.061(3) 0.048(3) 0.052(3) -0.004(2) 0.021(2) 0.008(2)
C12 0.056(3) 0.070(4) 0.050(3) 0.005(3) 0.016(2) 0.017(3)
C13 0.066(3) 0.103(5) 0.072(4) 0.014(4) 0.014(3) 0.027(3)
C14 0.076(4) 0.154(9) 0.091(5) 0.012(6) 0.008(4) 0.039(5)
C15 0.060(4) 0.167(9) 0.087(5) -0.018(5) 0.019(4) 0.006(5)
C16 0.062(3) 0.124(6) 0.093(5) -0.015(4) 0.034(3) -0.010(4)
C17 0.054(3) 0.087(5) 0.079(4) 0.004(3) 0.023(3) 0.003(3)
C18 0.069(3) 0.067(4) 0.072(3) -0.010(3) 0.021(3) 0.010(3)
C19 0.068(3) 0.069(4) 0.048(3) -0.008(3) 0.018(2) 0.010(3)
C20 0.086(4) 0.069(4) 0.049(3) 0.008(3) 0.018(3) 0.010(3)
C21 0.108(5) 0.095(5) 0.081(4) 0.007(4) 0.044(4) -0.009(4)
C22 0.072(3) 0.063(4) 0.049(3) -0.001(3) 0.006(2) 0.007(3)
C23 0.080(4) 0.062(4) 0.067(3) -0.010(3) 0.017(3) 0.002(3)
C24 0.090(4) 0.083(5) 0.084(4) -0.003(4) 0.013(4) -0.020(4)
C25 0.072(4) 0.112(6) 0.081(4) -0.005(4) 0.011(3) -0.011(4)
C26 0.066(4) 0.100(5) 0.102(5) -0.022(4) 0.020(3) 0.008(4)
C27 0.065(3) 0.073(4) 0.089(4) -0.016(3) 0.012(3) 0.007(3)
C28 0.052(2) 0.054(3) 0.057(3) -0.001(2) 0.014(2) 0.001(2)
C29 0.069(3) 0.067(4) 0.061(3) 0.001(3) 0.018(3) 0.003(3)
C30 0.084(4) 0.074(4) 0.055(3) 0.003(3) 0.008(3) 0.000(3)
C31 0.060(3) 0.062(4) 0.065(3) 0.001(3) 0.000(3) 0.010(3)
C32 0.063(3) 0.073(4) 0.091(4) 0.003(3) 0.022(3) 0.011(3)
C33 0.067(3) 0.067(4) 0.080(4) 0.011(3) 0.024(3) 0.004(3)
C34 0.049(2) 0.065(3) 0.051(3) -0.003(3) 0.014(2) 0.003(2)
C35 0.053(3) 0.063(3) 0.051(3) 0.007(3) 0.012(2) 0.001(2)
C36 0.056(3) 0.067(3) 0.046(3) 0.003(2) 0.012(2) 0.000(2)
C37 0.052(3) 0.060(3) 0.052(3) -0.005(3) 0.008(2) 0.005(2)
C38 0.051(3) 0.077(4) 0.056(3) 0.004(3) 0.014(2) 0.004(3)
C39 0.072(3) 0.114(6) 0.067(4) 0.025(4) 0.019(3) 0.005(3)
C40 0.091(5) 0.182(10) 0.070(5) 0.035(5) 0.025(4) 0.010(5)
C41 0.084(5) 0.192(10) 0.061(4) -0.018(6) 0.015(4) 0.023(6)
C42 0.078(4) 0.135(7) 0.085(5) -0.044(5) 0.002(4) 0.015(4)
C43 0.062(3) 0.087(5) 0.069(4) -0.014(3) 0.013(3) 0.007(3)
C44 0.067(3) 0.079(4) 0.063(3) -0.002(3) 0.018(3) 0.013(3)
C45 0.059(3) 0.063(3) 0.057(3) -0.004(3) 0.015(2) 0.004(3)
C46 0.068(3) 0.071(4) 0.071(3) -0.005(3) 0.035(3) 0.001(3)
C47 0.076(3) 0.095(5) 0.106(5) -0.015(4) 0.048(4) -0.015(3)
C48 0.076(5) 0.097(7) 0.124(8) -0.032(6) 0.030(5) -0.012(5)
C49 0.074(3) 0.075(4) 0.070(3) -0.008(3) 0.040(3) -0.004(3)
C50 0.111(5) 0.077(5) 0.085(4) -0.003(4) 0.053(4) -0.005(4)
C51 0.145(6) 0.098(6) 0.095(5) -0.031(5) 0.050(5) -0.017(5)
C52 0.121(6) 0.145(8) 0.076(5) -0.028(5) 0.046(4) -0.032(6)
C53 0.100(5) 0.140(8) 0.071(4) -0.001(5) 0.030(4) -0.004(5)
C54 0.094(4) 0.095(5) 0.074(4) -0.007(4) 0.030(3) 0.011(4)
C55 0.051(2) 0.063(3) 0.055(3) -0.008(3) 0.012(2) 0.001(2)
C56 0.097(4) 0.087(5) 0.064(4) -0.010(3) 0.022(3) -0.008(4)
C57 0.130(5) 0.099(6) 0.061(4) -0.024(4) 0.015(4) -0.013(5)
C58 0.069(3) 0.069(4) 0.080(4) -0.019(3) 0.004(3) -0.007(3)
C59 0.063(3) 0.070(4) 0.083(4) -0.010(3) 0.013(3) -0.008(3)
C60 0.070(3) 0.064(4) 0.065(3) -0.011(3) 0.022(3) -0.011(3)
C61 0.048(2) 0.065(3) 0.050(3) -0.008(2) 0.015(2) 0.003(2)
C62 0.058(3) 0.074(4) 0.057(3) 0.003(3) 0.022(2) -0.001(3)
C63 0.049(2) 0.059(3) 0.066(3) 0.008(3) 0.017(2) 0.001(2)
C64 0.046(2) 0.050(3) 0.069(3) -0.001(3) 0.016(2) 0.003(2)
C65 0.049(2) 0.052(3) 0.059(3) -0.003(2) 0.012(2) 0.001(2)
C66 0.052(3) 0.065(3) 0.069(3) 0.005(3) 0.028(2) -0.003(3)
C67 0.067(3) 0.078(4) 0.085(4) 0.017(3) 0.033(3) -0.008(3)
C68 0.068(3) 0.091(5) 0.118(5) 0.014(4) 0.045(3) -0.006(3)
C69 0.059(3) 0.093(5) 0.134(6) -0.001(5) 0.044(4) 0.003(4)
C70 0.063(3) 0.073(4) 0.140(6) 0.013(4) 0.037(4) 0.008(3)
C71 0.065(3) 0.069(4) 0.106(5) 0.016(4) 0.035(3) 0.002(3)
C72 0.060(3) 0.064(4) 0.084(4) -0.001(3) 0.022(3) -0.003(3)
C73 0.055(3) 0.067(3) 0.059(3) -0.012(3) 0.018(2) -0.003(2)
C74 0.061(3) 0.091(4) 0.056(3) 0.005(3) 0.015(2) -0.002(3)
C75 0.074(4) 0.112(6) 0.080(4) 0.002(4) 0.009(3) 0.016(4)
C76 0.050(3) 0.075(4) 0.057(3) -0.006(3) 0.020(2) 0.005(3)
C77 0.060(3) 0.072(4) 0.075(4) -0.013(3) 0.023(3) -0.001(3)
C78 0.055(3) 0.095(5) 0.088(4) -0.020(4) 0.016(3) 0.000(3)
C79 0.057(3) 0.120(6) 0.072(4) -0.011(4) 0.014(3) 0.012(4)
C80 0.076(4) 0.083(4) 0.080(4) -0.009(3) 0.022(3) 0.022(3)
C81 0.061(3) 0.072(4) 0.075(4) -0.009(3) 0.026(3) 0.006(3)
C48A 0.076(5) 0.097(7) 0.124(8) -0.032(6) 0.030(5) -0.012(5)

loop_
_atom_type_symbol
_atom_type_description
_atom_type_scat_dispersion_real
_atom_type_scat_dispersion_imag
_atom_type_scat_source
C C 0.0181 0.0091 'International Tables Vol C Tables 4.2.6.8 and 6.1.1.4'
H H 0.0000 0.0000 'International Tables Vol C Tables 4.2.6.8 and 6.1.1.4'
N N 0.0311 0.0180 'International Tables Vol C Tables 4.2.6.8 and 6.1.1.4'
O O 0.0492 0.0322 'International Tables Vol C Tables 4.2.6.8 and 6.1.1.4'

loop_
_geom_angle_atom_site_label_1
_geom_angle_atom_site_label_2
_geom_angle_atom_site_label_3
_geom_angle
C11 O3 C7 118.7(4)
C45 O7 C34 119.3(4)
C65 O11 C61 119.0(4)
O1 N1 O2 123.3(5)
O1 N1 C4 119.1(5)
O2 N1 C4 117.6(5)
O5 N2 C31 117.9(7)
O6 N2 O5 123.1(6)
O6 N2 C31 119.0(6)
O9 N3 C58 119.9(7)
O10 N3 O9 122.1(8)
O10 N3 C58 117.9(8)
C2 C1 C7 120.8(4)
C6 C1 C2 118.1(5)
C6 C1 C7 121.1(4)
C1 C2 H2 119.1
C3 C2 C1 121.8(5)
C3 C2 H2 119.1
C2 C3 H3 121.1
C4 C3 C2 117.8(5)
C4 C3 H3 121.1
C3 C4 N1 118.0(5)
C3 C4 C5 122.4(5)
C5 C4 N1 119.5(5)
C4 C5 H5 120.5
C4 C5 C6 118.9(5)
C6 C5 H5 120.5
C1 C6 H6 119.5
C5 C6 C1 120.9(5)
C5 C6 H6 119.5
O3 C7 C1 110.7(4)
C8 C7 O3 121.3(4)
C8 C7 C1 127.9(4)
C7 C8 H8 118.3
C7 C8 C9 123.5(4)
C9 C8 H8 118.3
C8 C9 H9 108.2
C8 C9 C10 109.4(4)
C8 C9 C12 108.4(4)
C10 C9 H9 108.2
C10 C9 C12 114.2(4)
C12 C9 H9 108.2
C11 C10 C9 121.4(4)
C11 C10 C18 122.6(5)
C18 C10 C9 115.9(4)
O3 C11 C19 108.9(4)
C10 C11 O3 123.1(4)
C10 C11 C19 127.9(5)
C13 C12 C9 120.6(5)
C13 C12 C17 118.7(5)
C17 C12 C9 120.7(4)
C12 C13 H13 119.6
C12 C13 C14 120.9(7)
C14 C13 H13 119.6
C13 C14 H14 120.1
C15 C14 C13 119.8(7)
C15 C14 H14 120.1
C14 C15 H15 119.7
C14 C15 C16 120.6(7)
C16 C15 H15 119.7
C15 C16 H16 120.2
C15 C16 C17 119.6(7)
C17 C16 H16 120.2
C12 C17 C16 120.5(6)
C12 C17 H17 119.8
C16 C17 H17 119.8
O4 C18 C10 124.4(5)
O4 C18 H18 117.8
C10 C18 H18 117.8
C11 C19 H19 107.6
C11 C19 C20 111.2(5)
C11 C19 C22 108.2(4)
C20 C19 H19 107.6
C22 C19 H19 107.6
C22 C19 C20 114.5(4)
C19 C20 H20A 109.2
C19 C20 H20B 109.2
H20A C20 H20B 107.9
C21 C20 C19 112.1(5)
C21 C20 H20A 109.2
C21 C20 H20B 109.2
C20 C21 H21A 109.5
C20 C21 H21B 109.5
C20 C21 H21C 109.5
H21A C21 H21B 109.5
H21A C21 H21C 109.5
H21B C21 H21C 109.5
C23 C22 C19 119.7(5)
C23 C22 C27 117.8(5)
C27 C22 C19 122.3(5)
C22 C23 H23 119.5
C22 C23 C24 121.0(6)
C24 C23 H23 119.5
C23 C24 H24 120.1
C25 C24 C23 119.8(6)
C25 C24 H24 120.1
C24 C25 H25 120.1
C26 C25 C24 119.8(6)
C26 C25 H25 120.1
C25 C26 H26 119.8
C27 C26 C25 120.4(6)
C27 C26 H26 119.8
C22 C27 H27 119.5
C26 C27 C22 121.1(6)
C26 C27 H27 119.5
C29 C28 C33 117.8(5)
C29 C28 C34 122.1(5)
C33 C28 C34 120.1(5)
C28 C29 H29 119.1
C28 C29 C30 121.8(5)
C30 C29 H29 119.1
C29 C30 H30 121.0
C31 C30 C29 118.1(6)
C31 C30 H30 121.0
C30 C31 N2 118.3(6)
C32 C31 N2 119.5(6)
C32 C31 C30 122.2(5)
C31 C32 H32 120.9
C31 C32 C33 118.3(5)
C33 C32 H32 120.9
C28 C33 H33 119.1
C32 C33 C28 121.8(6)
C32 C33 H33 119.1
O7 C34 C28 110.3(4)
C35 C34 O7 121.1(5)
C35 C34 C28 128.6(5)
C34 C35 H35 117.5
C34 C35 C36 125.0(5)
C36 C35 H35 117.5
C35 C36 H36 108.5
C35 C36 C37 109.2(4)
C35 C36 C38 109.5(5)
C37 C36 H36 108.5
C37 C36 C38 112.5(4)
C38 C36 H36 108.5
C44 C37 C36 114.9(5)
C45 C37 C36 122.1(5)
C45 C37 C44 122.8(5)
C39 C38 C36 118.4(5)
C43 C38 C36 121.2(5)
C43 C38 C39 120.4(5)
C38 C39 H39 119.9
C38 C39 C40 120.3(8)
C40 C39 H39 119.9
C39 C40 H40 120.5
C41 C40 C39 119.1(8)
C41 C40 H40 120.5
C40 C41 H41 119.6
C42 C41 C40 120.8(7)
C42 C41 H41 119.6
C41 C42 H42 120.2
C41 C42 C43 119.6(8)
C43 C42 H42 120.2
C38 C43 C42 119.8(7)
C38 C43 H43 120.1
C42 C43 H43 120.1
O8 C44 C37 124.3(5)
O8 C44 H44 117.8
C37 C44 H44 117.8
O7 C45 C46 109.6(5)
C37 C45 O7 122.7(5)
C37 C45 C46 127.6(5)
C45 C46 H46 107.0
C45 C46 C47 111.1(5)
C45 C46 C49 110.0(4)
C47 C46 H46 107.0
C49 C46 H46 107.0
C49 C46 C47 114.5(5)
C46 C47 H47A 109.8
C46 C47 H47B 109.8
C46 C47 H47C 108.7
C46 C47 H47D 108.7
C46 C47 C48 109.3(7)
C46 C47 C48A 114.1(10)
H47A C47 H47B 108.3
H47A C47 H47C 118.2
H47A C47 H47D 103.4
H47B C47 H47C 11.1
H47B C47 H47D 116.6
H47C C47 H47D 107.6
C48 C47 H47A 109.8
C48 C47 H47B 109.8
C48 C47 H47C 100.5
C48 C47 H47D 7.7
C48A C47 H47A 9.5
C48A C47 H47B 98.8
C48A C47 H47C 108.7
C48A C47 H47D 108.7
C48A C47 C48 114.5(9)
C47 C48 H48A 109.5
C47 C48 H48B 109.5
C47 C48 H48C 109.5
C50 C49 C46 120.2(6)
C50 C49 C54 117.9(6)
C54 C49 C46 122.0(6)
C49 C50 H50 119.1
C49 C50 C51 121.7(7)
C51 C50 H50 119.1
C50 C51 H51 120.3
C52 C51 C50 119.4(8)
C52 C51 H51 120.3
C51 C52 H52 120.0
C53 C52 C51 120.0(7)
C53 C52 H52 120.0
C52 C53 H53 119.5
C52 C53 C54 121.1(8)
C54 C53 H53 119.5
C49 C54 H54 120.0
C53 C54 C49 120.0(7)
C53 C54 H54 120.0
C56 C55 C61 120.7(5)
C60 C55 C56 117.5(5)
C60 C55 C61 121.7(5)
C55 C56 H56 119.9
C57 C56 C55 120.2(6)
C57 C56 H56 119.9
C56 C57 H57 120.1
C58 C57 C56 119.8(6)
C58 C57 H57 120.1
C57 C58 N3 119.5(6)
C59 C58 N3 119.2(7)
C59 C58 C57 121.3(6)
C58 C59 H59 120.8
C58 C59 C60 118.3(6)
C60 C59 H59 120.8
C55 C60 H60 118.6
C59 C60 C55 122.9(5)
C59 C60 H60 118.6
O11 C61 C55 110.0(4)
C62 C61 O11 121.5(5)
C62 C61 C55 128.6(5)
C61 C62 H62 118.3
C61 C62 C63 123.4(5)
C63 C62 H62 118.3
C62 C63 H63 108.0
C62 C63 C64 110.0(4)
C62 C63 C66 111.4(4)
C64 C63 H63 108.0
C64 C63 C66 111.3(4)
C66 C63 H63 108.0
C65 C64 C63 121.8(5)
C65 C64 C72 121.4(5)
C72 C64 C63 116.8(5)
O11 C65 C73 109.5(4)
C64 C65 O11 122.3(5)
C64 C65 C73 128.2(5)
C67 C66 C63 121.4(5)
C67 C66 C71 118.8(5)
C71 C66 C63 119.8(5)
C66 C67 H67 119.8
C66 C67 C68 120.4(6)
C68 C67 H67 119.8
C67 C68 H68 119.9
C69 C68 C67 120.1(6)
C69 C68 H68 119.9
C68 C69 H69 119.5
C70 C69 C68 120.9(5)
C70 C69 H69 119.5
C69 C70 H70 120.2
C69 C70 C71 119.6(6)
C71 C70 H70 120.2
C66 C71 C70 120.2(6)
C66 C71 H71 119.9
C70 C71 H71 119.9
O12 C72 C64 123.0(6)
O12 C72 H72 118.5
C64 C72 H72 118.5
C65 C73 H73 107.3
C65 C73 C74 110.9(4)
C65 C73 C76 109.1(4)
C74 C73 H73 107.3
C76 C73 H73 107.3
C76 C73 C74 114.6(4)
C73 C74 H74A 109.0
C73 C74 H74B 109.0
H74A C74 H74B 107.8
C75 C74 C73 113.0(5)
C75 C74 H74A 109.0
C75 C74 H74B 109.0
C74 C75 H75A 109.5
C74 C75 H75B 109.5
C74 C75 H75C 109.5
H75A C75 H75B 109.5
H75A C75 H75C 109.5
H75B C75 H75C 109.5
C77 C76 C73 122.4(5)
C81 C76 C73 119.3(5)
C81 C76 C77 118.3(4)
C76 C77 H77 119.7
C76 C77 C78 120.7(6)
C78 C77 H77 119.7
C77 C78 H78 120.3
C79 C78 C77 119.5(6)
C79 C78 H78 120.3
C78 C79 H79 119.9
C80 C79 C78 120.2(5)
C80 C79 H79 119.9
C79 C80 H80 120.0
C79 C80 C81 119.9(6)
C81 C80 H80 120.0
C76 C81 C80 121.4(6)
C76 C81 H81 119.3
C80 C81 H81 119.3
C47 C48A H48D 109.5
C47 C48A H48E 109.5
C47 C48A H48F 109.5
H48D C48A H48E 109.5
H48D C48A H48F 109.5
H48E C48A H48F 109.5

loop_
_geom_bond_atom_site_label_1
_geom_bond_atom_site_label_2
_geom_bond_distance
O1 N1 1.218(6)
O2 N1 1.232(6)
O3 C7 1.396(6)
O3 C11 1.361(6)
O4 C18 1.213(6)
O5 N2 1.222(7)
O6 N2 1.211(7)
O7 C34 1.391(6)
O7 C45 1.375(6)
O8 C44 1.210(7)
O9 N3 1.196(9)
O10 N3 1.195(10)
O11 C61 1.392(6)
O11 C65 1.370(6)
O12 C72 1.222(7)
N1 C4 1.461(7)
N2 C31 1.468(8)
N3 C58 1.466(9)
C1 C2 1.397(7)
C1 C6 1.389(7)
C1 C7 1.470(7)
C2 H2 0.9300
C2 C3 1.388(7)
C3 H3 0.9300
C3 C4 1.374(7)
C4 C5 1.376(7)
C5 H5 0.9300
C5 C6 1.384(7)
C6 H6 0.9300
C7 C8 1.315(6)
C8 H8 0.9300
C8 C9 1.503(7)
C9 H9 0.9800
C9 C10 1.520(7)
C9 C12 1.528(7)
C10 C11 1.335(6)
C10 C18 1.451(7)
C11 C19 1.531(7)
C12 C13 1.365(7)
C12 C17 1.384(8)
C13 H13 0.9300
C13 C14 1.400(9)
C14 H14 0.9300
C14 C15 1.356(11)
C15 H15 0.9300
C15 C16 1.367(10)
C16 H16 0.9300
C16 C17 1.396(7)
C17 H17 0.9300
C18 H18 0.9300
C19 H19 0.9800
C19 C20 1.548(8)
C19 C22 1.532(8)
C20 H20A 0.9700
C20 H20B 0.9700
C20 C21 1.507(8)
C21 H21A 0.9600
C21 H21B 0.9600
C21 H21C 0.9600
C22 C23 1.382(8)
C22 C27 1.395(8)
C23 H23 0.9300
C23 C24 1.383(8)
C24 H24 0.9300
C24 C25 1.376(9)
C25 H25 0.9300
C25 C26 1.370(10)
C26 H26 0.9300
C26 C27 1.368(8)
C27 H27 0.9300
C28 C29 1.383(7)
C28 C33 1.394(7)
C28 C34 1.472(7)
C29 H29 0.9300
C29 C30 1.384(8)
C30 H30 0.9300
C30 C31 1.379(8)
C31 C32 1.373(8)
C32 H32 0.9300
C32 C33 1.376(8)
C33 H33 0.9300
C34 C35 1.318(7)
C35 H35 0.9300
C35 C36 1.491(7)
C36 H36 0.9800
C36 C37 1.530(7)
C36 C38 1.540(7)
C37 C44 1.454(8)
C37 C45 1.333(7)
C38 C39 1.373(8)
C38 C43 1.361(8)
C39 H39 0.9300
C39 C40 1.392(9)
C40 H40 0.9300
C40 C41 1.374(12)
C41 H41 0.9300
C41 C42 1.369(12)
C42 H42 0.9300
C42 C43 1.400(9)
C43 H43 0.9300
C44 H44 0.9300
C45 C46 1.521(7)
C46 H46 0.9800
C46 C47 1.531(8)
C46 C49 1.525(8)
C47 H47A 0.9700
C47 H47B 0.9700
C47 H47C 0.9700
C47 H47D 0.9700
C47 C48 1.593(11)
C47 C48A 1.54(2)
C48 H48A 0.9600
C48 H48B 0.9600
C48 H48C 0.9600
C49 C50 1.364(8)
C49 C54 1.394(8)
C50 H50 0.9300
C50 C51 1.389(9)
C51 H51 0.9300
C51 C52 1.365(11)
C52 H52 0.9300
C52 C53 1.352(11)
C53 H53 0.9300
C53 C54 1.381(9)
C54 H54 0.9300
C55 C56 1.393(8)
C55 C60 1.380(8)
C55 C61 1.477(7)
C56 H56 0.9300
C56 C57 1.380(9)
C57 H57 0.9300
C57 C58 1.372(10)
C58 C59 1.364(9)
C59 H59 0.9300
C59 C60 1.366(8)
C60 H60 0.9300
C61 C62 1.321(7)
C62 H62 0.9300
C62 C63 1.498(7)
C63 H63 0.9800
C63 C64 1.505(7)
C63 C66 1.544(6)
C64 C65 1.346(7)
C64 C72 1.445(8)
C65 C73 1.518(7)
C66 C67 1.378(7)
C66 C71 1.390(8)
C67 H67 0.9300
C67 C68 1.391(7)
C68 H68 0.9300
C68 C69 1.360(9)
C69 H69 0.9300
C69 C70 1.360(9)
C70 H70 0.9300
C70 C71 1.402(7)
C71 H71 0.9300
C72 H72 0.9300
C73 H73 0.9800
C73 C74 1.540(8)
C73 C76 1.523(6)
C74 H74A 0.9700
C74 H74B 0.9700
C74 C75 1.514(7)
C75 H75A 0.9600
C75 H75B 0.9600
C75 H75C 0.9600
C76 C77 1.387(7)
C76 C81 1.380(8)
C77 H77 0.9300
C77 C78 1.393(7)
C78 H78 0.9300
C78 C79 1.386(9)
C79 H79 0.9300
C79 C80 1.364(9)
C80 H80 0.9300
C80 C81 1.383(7)
C81 H81 0.9300
C48A H48D 0.9600
C48A H48E 0.9600
C48A H48F 0.9600

loop_
_geom_torsion_atom_site_label_1
_geom_torsion_atom_site_label_2
_geom_torsion_atom_site_label_3
_geom_torsion_atom_site_label_4
_geom_torsion
O1 N1 C4 C3 -12.8(7)
O1 N1 C4 C5 169.5(5)
O2 N1 C4 C3 166.0(5)
O2 N1 C4 C5 -11.7(7)
O3 C7 C8 C9 -6.6(7)
O3 C11 C19 C20 -53.7(5)
O3 C11 C19 C22 72.8(5)
O5 N2 C31 C30 -179.6(6)
O5 N2 C31 C32 0.2(8)
O6 N2 C31 C30 1.7(8)
O6 N2 C31 C32 -178.5(6)
O7 C34 C35 C36 -3.0(8)
O7 C45 C46 C47 -54.9(6)
O7 C45 C46 C49 72.9(6)
O9 N3 C58 C57 -167.2(8)
O9 N3 C58 C59 10.4(10)
O10 N3 C58 C57 16.4(11)
O10 N3 C58 C59 -166.0(8)
O11 C61 C62 C63 3.7(8)
O11 C65 C73 C74 58.3(5)
O11 C65 C73 C76 -68.8(5)
N1 C4 C5 C6 178.3(5)
N2 C31 C32 C33 179.8(5)
N3 C58 C59 C60 -178.2(5)
C1 C2 C3 C4 -0.9(7)
C1 C7 C8 C9 171.0(4)
C2 C1 C6 C5 1.7(8)
C2 C1 C7 O3 -1.6(6)
C2 C1 C7 C8 -179.4(5)
C2 C3 C4 N1 -176.9(4)
C2 C3 C4 C5 0.7(8)
C3 C4 C5 C6 0.7(8)
C4 C5 C6 C1 -1.9(8)
C6 C1 C2 C3 -0.3(7)
C6 C1 C7 O3 176.3(4)
C6 C1 C7 C8 -1.5(8)
C7 O3 C11 C10 12.9(7)
C7 O3 C11 C19 -164.3(4)
C7 C1 C2 C3 177.6(4)
C7 C1 C6 C5 -176.2(5)
C7 C8 C9 C10 15.4(7)
C7 C8 C9 C12 -109.8(5)
C8 C9 C10 C11 -10.8(7)
C8 C9 C10 C18 165.5(4)
C8 C9 C12 C13 -126.8(5)
C8 C9 C12 C17 50.9(6)
C9 C10 C11 O3 -2.4(8)
C9 C10 C11 C19 174.3(5)
C9 C10 C18 O4 -2.2(8)
C9 C12 C13 C14 175.2(6)
C9 C12 C17 C16 -175.8(5)
C10 C9 C12 C13 110.9(6)
C10 C9 C12 C17 -71.4(6)
C10 C11 C19 C20 129.2(6)
C10 C11 C19 C22 -104.3(6)
C11 O3 C7 C1 173.7(4)
C11 O3 C7 C8 -8.3(7)
C11 C10 C18 O4 174.1(5)
C11 C19 C20 C21 -62.0(6)
C11 C19 C22 C23 106.2(6)
C11 C19 C22 C27 -70.4(7)
C12 C9 C10 C11 110.9(5)
C12 C9 C10 C18 -72.8(6)
C12 C13 C14 C15 1.5(11)
C13 C12 C17 C16 2.0(9)
C13 C14 C15 C16 0.4(12)
C14 C15 C16 C17 -1.0(11)
C15 C16 C17 C12 -0.2(9)
C17 C12 C13 C14 -2.6(9)
C18 C10 C11 O3 -178.5(5)
C18 C10 C11 C19 -1.8(8)
C19 C22 C23 C24 -177.2(5)
C19 C22 C27 C26 176.5(6)
C20 C19 C22 C23 -129.3(5)
C20 C19 C22 C27 54.2(7)
C22 C19 C20 C21 175.0(5)
C22 C23 C24 C25 1.5(10)
C23 C22 C27 C26 -0.2(9)
C23 C24 C25 C26 -2.0(10)
C24 C25 C26 C27 1.4(11)
C25 C26 C27 C22 -0.3(10)
C27 C22 C23 C24 -0.5(9)
C28 C29 C30 C31 -0.8(8)
C28 C34 C35 C36 174.6(5)
C29 C28 C33 C32 0.3(8)
C29 C28 C34 O7 1.4(7)
C29 C28 C34 C35 -176.4(5)
C29 C30 C31 N2 -179.3(5)
C29 C30 C31 C32 1.0(8)
C30 C31 C32 C33 -0.5(9)
C31 C32 C33 C28 -0.2(9)
C33 C28 C29 C30 0.2(8)
C33 C28 C34 O7 179.7(4)
C33 C28 C34 C35 1.9(8)
C34 O7 C45 C37 5.2(7)
C34 O7 C45 C46 -173.3(4)
C34 C28 C29 C30 178.5(5)
C34 C28 C33 C32 -178.0(5)
C34 C35 C36 C37 7.2(7)
C34 C35 C36 C38 -116.4(6)
C35 C36 C37 C44 169.1(4)
C35 C36 C37 C45 -5.6(7)
C35 C36 C38 C39 -127.6(5)
C35 C36 C38 C43 51.7(6)
C36 C37 C44 O8 -4.3(8)
C36 C37 C45 O7 -0.1(8)
C36 C37 C45 C46 178.1(5)
C36 C38 C39 C40 176.7(5)
C36 C38 C43 C42 -176.6(5)
C37 C36 C38 C39 110.8(6)
C37 C36 C38 C43 -69.9(7)
C37 C45 C46 C47 126.7(6)
C37 C45 C46 C49 -105.5(6)
C38 C36 C37 C44 -69.1(6)
C38 C36 C37 C45 116.2(6)
C38 C39 C40 C41 0.8(10)
C39 C38 C43 C42 2.7(8)
C39 C40 C41 C42 0.9(12)
C40 C41 C42 C43 -0.8(11)
C41 C42 C43 C38 -0.9(10)
C43 C38 C39 C40 -2.6(9)
C44 C37 C45 O7 -174.3(5)
C44 C37 C45 C46 3.9(8)
C45 O7 C34 C28 178.2(4)
C45 O7 C34 C35 -3.8(7)
C45 C37 C44 O8 170.4(5)
C45 C46 C47 C48 -60.4(7)
C45 C46 C47 C48A 170.0(10)
C45 C46 C49 C50 106.3(6)
C45 C46 C49 C54 -73.9(7)
C46 C49 C50 C51 -179.9(6)
C46 C49 C54 C53 179.6(6)
C47 C46 C49 C50 -127.8(6)
C47 C46 C49 C54 52.1(7)
C49 C46 C47 C48 174.3(6)
C49 C46 C47 C48A 44.6(11)
C49 C50 C51 C52 0.0(11)
C50 C49 C54 C53 -0.6(9)
C50 C51 C52 C53 0.1(12)
C51 C52 C53 C54 -0.4(12)
C52 C53 C54 C49 0.7(11)
C54 C49 C50 C51 0.2(9)
C55 C56 C57 C58 0.9(10)
C55 C61 C62 C63 -176.3(5)
C56 C55 C60 C59 -1.0(8)
C56 C55 C61 O11 172.4(5)
C56 C55 C61 C62 -7.5(8)
C56 C57 C58 N3 177.1(6)
C56 C57 C58 C59 -0.5(10)
C57 C58 C59 C60 -0.7(9)
C58 C59 C60 C55 1.4(9)
C60 C55 C56 C57 -0.2(9)
C60 C55 C61 O11 -9.4(6)
C60 C55 C61 C62 170.6(5)
C61 O11 C65 C64 -9.8(6)
C61 O11 C65 C73 168.6(4)
C61 C55 C56 C57 178.0(6)
C61 C55 C60 C59 -179.2(5)
C61 C62 C63 C64 -13.5(7)
C61 C62 C63 C66 110.4(5)
C62 C63 C64 C65 12.4(6)
C62 C63 C64 C72 -165.2(4)
C62 C63 C66 C67 129.3(6)
C62 C63 C66 C71 -51.5(7)
C63 C64 C65 O11 -1.6(7)
C63 C64 C65 C73 -179.7(4)
C63 C64 C72 O12 7.8(7)
C63 C66 C67 C68 179.0(6)
C63 C66 C71 C70 -179.5(6)
C64 C63 C66 C67 -107.5(6)
C64 C63 C66 C71 71.7(7)
C64 C65 C73 C74 -123.4(5)
C64 C65 C73 C76 109.5(6)
C65 O11 C61 C55 -171.1(4)
C65 O11 C61 C62 8.8(6)
C65 C64 C72 O12 -169.8(5)
C65 C73 C74 C75 61.6(6)
C65 C73 C76 C77 74.8(7)
C65 C73 C76 C81 -105.4(6)
C66 C63 C64 C65 -111.6(5)
C66 C63 C64 C72 70.9(6)
C66 C67 C68 C69 0.5(11)
C67 C66 C71 C70 -0.3(10)
C67 C68 C69 C70 -0.4(12)
C68 C69 C70 C71 -0.1(12)
C69 C70 C71 C66 0.5(11)
C71 C66 C67 C68 -0.1(9)
C72 C64 C65 O11 175.8(4)
C72 C64 C65 C73 -2.3(8)
C73 C76 C77 C78 -179.2(5)
C73 C76 C81 C80 178.7(5)
C74 C73 C76 C77 -50.1(7)
C74 C73 C76 C81 129.6(6)
C76 C73 C74 C75 -174.4(5)
C76 C77 C78 C79 -0.2(9)
C77 C76 C81 C80 -1.5(8)
C77 C78 C79 C80 -0.3(10)
C78 C79 C80 C81 -0.2(10)
C79 C80 C81 C76 1.1(9)
C81 C76 C77 C78 1.0(8)
